data_7026334
loop_
_publ_author_name
'Xu, Feng'
'Huang, Wei'
'You, Xiao-Zeng'

_publ_section_title
;
 Novel cyano-bridged mixed-valent copper complexes formed by completely in
 situ synthetic method via the cleavage of C-C bond in acetonitrile.
;
_journal_issue 44
_journal_name_full 'Dalton transactions (Cambridge, England : 2003)'
_journal_page_first 10652
_journal_page_last 10658
_journal_paper_doi 10.1039/c0dt00345j
_journal_volume 39
_journal_year 2010
_chemical_formula_moiety 'C21 H16 Cu N5, Cl O4'
_chemical_formula_sum 'C21 H16 Cl Cu N5 O4'
_chemical_formula_weight 501.38
_chemical_name_systematic
;
?
;
_space_group_IT_number 14
_symmetry_cell_setting monoclinic
_symmetry_space_group_name_Hall '-P 2ybc'
_symmetry_space_group_name_H-M 'P 1 21/c 1'
_atom_sites_solution_hydrogens geom
_atom_sites_solution_primary direct
_atom_sites_solution_secondary difmap
_audit_creation_method SHELXL-97
_cell_angle_alpha 90.00
_cell_angle_beta 110.524(3)
_cell_angle_gamma 90.00
_cell_formula_units_Z 4
_cell_length_a 13.304(3)
_cell_length_b 11.451(2)
_cell_length_c 14.804(3)
_cell_measurement_reflns_used 2259
_cell_measurement_temperature 291(2)
_cell_measurement_theta_max 21.266
_cell_measurement_theta_min 2.307
_cell_volume 2112.1(7)
_computing_cell_refinement SMART
_computing_data_collection 'SMART (BRUKER 2000)'
_computing_data_reduction 'SAINT (BRUKER 2000)'
_computing_molecular_graphics 'SHELXL-97 (Sheldrick, 1997)'
_computing_publication_material 'SHELXL-97 (Sheldrick, 1997)'
_computing_structure_refinement 'SHELXL-97 (Sheldrick, 1997)'
_computing_structure_solution 'SHELXL-97 (Sheldrick, 1997)'
_diffrn_ambient_temperature 291(2)
_diffrn_measured_fraction_theta_full 0.999
_diffrn_measured_fraction_theta_max 0.999
_diffrn_measurement_device_type 'Bruker CCD area detector'
_diffrn_measurement_method 'phi and omega scans'
_diffrn_radiation_monochromator graphite
_diffrn_radiation_source 'fine-focus sealed tube'
_diffrn_radiation_type MoK\a
_diffrn_radiation_wavelength 0.71073
_diffrn_reflns_av_R_equivalents 0.0583
_diffrn_reflns_av_sigmaI/netI 0.0596
_diffrn_reflns_limit_h_max 13
_diffrn_reflns_limit_h_min -15
_diffrn_reflns_limit_k_max 13
_diffrn_reflns_limit_k_min -13
_diffrn_reflns_limit_l_max 17
_diffrn_reflns_limit_l_min -13
_diffrn_reflns_number 10390
_diffrn_reflns_theta_full 25.00
_diffrn_reflns_theta_max 25.00
_diffrn_reflns_theta_min 2.31
_diffrn_standards_decay_% 0
_diffrn_standards_interval_count 0
_diffrn_standards_interval_time 0
_diffrn_standards_number 0
_exptl_absorpt_coefficient_mu 1.200
_exptl_absorpt_correction_T_max 0.8894
_exptl_absorpt_correction_T_min 0.8500
_exptl_absorpt_correction_type multi-scan
_exptl_absorpt_process_details 'SADABS, Bruker(2000)'
_exptl_crystal_colour blue
_exptl_crystal_density_diffrn 1.577
_exptl_crystal_density_method 'not measured'
_exptl_crystal_description block
_exptl_crystal_F_000 1020
_exptl_crystal_size_max 0.14
_exptl_crystal_size_mid 0.12
_exptl_crystal_size_min 0.10
_refine_diff_density_max 0.928
_refine_diff_density_min -0.482
_refine_diff_density_rms 0.091
_refine_ls_extinction_method none
_refine_ls_goodness_of_fit_ref 0.942
_refine_ls_hydrogen_treatment constr
_refine_ls_matrix_type full
_refine_ls_number_parameters 289
_refine_ls_number_reflns 3721
_refine_ls_number_restraints 0
_refine_ls_restrained_S_all 0.942
_refine_ls_R_factor_all 0.0973
_refine_ls_R_factor_gt 0.0637
_refine_ls_shift/su_max 0.001
_refine_ls_shift/su_mean 0.000
_refine_ls_structure_factor_coef Fsqd
_refine_ls_weighting_details 'calc w=1/[\s^2^(Fo^2^)+(0.1212P)^2^] where P=(Fo^2^+2Fc^2^)/3'
_refine_ls_weighting_scheme calc
_refine_ls_wR_factor_gt 0.1747
_refine_ls_wR_factor_ref 0.1935
_reflns_number_gt 2247
_reflns_number_total 3721
_reflns_threshold_expression >2sigma(I)
_cod_data_source_file c0dt00345j.txt
_cod_data_source_block 5
_cod_original_sg_symbol_H-M 'P 21/c'
_cod_database_code 7026334

loop_
_symmetry_equiv_pos_as_xyz
'x, y, z'
'-x, y+1/2, -z+1/2'
'-x, -y, -z'
'x, -y-1/2, z-1/2'

loop_
_atom_site_label
_atom_site_type_symbol
_atom_site_fract_x
_atom_site_fract_y
_atom_site_fract_z
_atom_site_U_iso_or_equiv
_atom_site_adp_type
_atom_site_occupancy
_atom_site_symmetry_multiplicity
_atom_site_calc_flag
_atom_site_refinement_flags
Cu1 Cu 0.76471(5) 0.47359(6) 0.00883(4) 0.0575(3) Uani 1 1 d .
C1 C 0.9098(5) 0.5498(5) 0.2151(4) 0.0758(17) Uani 1 1 d .
H1 H 0.8524 0.5952 0.2166 0.091 Uiso 1 1 calc R
C2 C 1.0021(6) 0.5463(6) 0.2952(5) 0.090(2) Uani 1 1 d .
H2 H 1.0058 0.5864 0.3509 0.108 Uiso 1 1 calc R
C3 C 1.0869(6) 0.4843(7) 0.2924(5) 0.091(2) Uani 1 1 d .
H3 H 1.1503 0.4841 0.3456 0.109 Uiso 1 1 calc R
C4 C 1.0807(5) 0.4222(6) 0.2127(5) 0.0804(18) Uani 1 1 d .
H4 H 1.1389 0.3784 0.2110 0.097 Uiso 1 1 calc R
C5 C 0.9852(4) 0.4252(5) 0.1329(4) 0.0600(13) Uani 1 1 d .
C6 C 0.9676(4) 0.3603(4) 0.0439(4) 0.0594(13) Uani 1 1 d .
C7 C 1.0458(5) 0.2931(5) 0.0290(5) 0.0764(17) Uani 1 1 d .
H7 H 1.1143 0.2890 0.0754 0.092 Uiso 1 1 calc R
C8 C 1.0204(6) 0.2318(6) -0.0565(6) 0.092(2) Uani 1 1 d .
H8 H 1.0709 0.1831 -0.0674 0.110 Uiso 1 1 calc R
C9 C 0.9220(6) 0.2430(5) -0.1241(5) 0.0848(19) Uani 1 1 d .
H9 H 0.9048 0.2040 -0.1827 0.102 Uiso 1 1 calc R
C10 C 0.8471(5) 0.3126(5) -0.1056(4) 0.0748(16) Uani 1 1 d .
H10 H 0.7792 0.3200 -0.1525 0.090 Uiso 1 1 calc R
C11 C 0.6956(4) 0.2301(5) 0.0640(4) 0.0701(15) Uani 1 1 d .
H11 H 0.7402 0.1976 0.0344 0.084 Uiso 1 1 calc R
C12 C 0.6419(5) 0.1572(5) 0.1050(5) 0.0799(17) Uani 1 1 d .
H12 H 0.6506 0.0767 0.1035 0.096 Uiso 1 1 calc R
C13 C 0.5752(5) 0.2042(6) 0.1484(4) 0.0788(17) Uani 1 1 d .
H13 H 0.5376 0.1560 0.1759 0.095 Uiso 1 1 calc R
C14 C 0.5650(4) 0.3225(5) 0.1505(4) 0.0665(14) Uani 1 1 d .
H14 H 0.5206 0.3562 0.1797 0.080 Uiso 1 1 calc R
C15 C 0.6219(4) 0.3916(4) 0.1083(3) 0.0507(12) Uani 1 1 d .
C16 C 0.6152(4) 0.5218(4) 0.1055(3) 0.0490(11) Uani 1 1 d .
C17 C 0.5547(4) 0.5865(5) 0.1459(4) 0.0643(14) Uani 1 1 d .
H17 H 0.5151 0.5489 0.1780 0.077 Uiso 1 1 calc R
C18 C 0.5523(5) 0.7064(5) 0.1392(4) 0.0741(16) Uani 1 1 d .
H18 H 0.5121 0.7506 0.1669 0.089 Uiso 1 1 calc R
C19 C 0.6115(5) 0.7592(5) 0.0902(4) 0.0763(16) Uani 1 1 d .
H19 H 0.6118 0.8400 0.0843 0.092 Uiso 1 1 calc R
C20 C 0.6701(5) 0.6909(5) 0.0502(4) 0.0710(15) Uani 1 1 d .
H20 H 0.7088 0.7266 0.0163 0.085 Uiso 1 1 calc R
C21 C 0.7035(5) 0.5337(5) -0.1232(5) 0.0659(15) Uani 1 1 d .
Cl1 Cl 0.73708(15) 0.52430(14) 0.40320(11) 0.0783(5) Uani 1 1 d .
N1 N 0.9005(3) 0.4895(4) 0.1351(3) 0.0577(11) Uani 1 1 d .
N2 N 0.8690(3) 0.3692(4) -0.0233(3) 0.0587(11) Uani 1 1 d .
N3 N 0.6860(3) 0.3457(3) 0.0651(3) 0.0536(10) Uani 1 1 d .
N4 N 0.6728(3) 0.5746(4) 0.0587(3) 0.0577(10) Uani 1 1 d .
N5 N 0.6626(4) 0.5588(5) -0.2054(5) 0.0852(15) Uani 1 1 d .
O1 O 0.6932(9) 0.4390(6) 0.3498(5) 0.261(6) Uani 1 1 d .
O2 O 0.7548(6) 0.6213(7) 0.3561(5) 0.207(4) Uani 1 1 d .
O3 O 0.8255(9) 0.4846(7) 0.4774(6) 0.227(5) Uani 1 1 d .
O4 O 0.6867(16) 0.5624(12) 0.4520(14) 0.389(11) Uani 1 1 d .

loop_
_atom_site_aniso_label
_atom_site_aniso_U_11
_atom_site_aniso_U_22
_atom_site_aniso_U_33
_atom_site_aniso_U_23
_atom_site_aniso_U_13
_atom_site_aniso_U_12
Cu1 0.0591(5) 0.0597(5) 0.0600(5) 0.0018(3) 0.0287(3) 0.0067(3)
C1 0.080(4) 0.085(4) 0.064(4) -0.004(3) 0.027(3) -0.012(3)
C2 0.099(5) 0.110(6) 0.061(4) 0.000(3) 0.028(4) -0.032(4)
C3 0.075(5) 0.124(6) 0.065(4) 0.012(4) 0.015(3) -0.030(4)
C4 0.059(4) 0.103(5) 0.081(4) 0.025(4) 0.028(3) -0.012(3)
C5 0.047(3) 0.069(3) 0.068(4) 0.016(3) 0.025(3) -0.005(3)
C6 0.059(3) 0.054(3) 0.076(4) 0.012(3) 0.037(3) 0.001(2)
C7 0.060(3) 0.077(4) 0.101(5) -0.001(4) 0.039(3) 0.004(3)
C8 0.078(5) 0.075(4) 0.141(7) 0.003(4) 0.062(5) 0.012(3)
C9 0.111(5) 0.059(4) 0.109(5) -0.017(3) 0.068(5) -0.003(4)
C10 0.078(4) 0.070(4) 0.081(4) -0.005(3) 0.034(3) 0.005(3)
C11 0.070(4) 0.059(3) 0.092(4) 0.002(3) 0.042(3) 0.010(3)
C12 0.090(4) 0.050(3) 0.104(5) 0.013(3) 0.041(4) 0.009(3)
C13 0.079(4) 0.074(4) 0.091(5) 0.026(3) 0.040(3) 0.002(3)
C14 0.068(3) 0.074(4) 0.067(3) 0.009(3) 0.035(3) 0.006(3)
C15 0.046(3) 0.055(3) 0.049(3) 0.003(2) 0.015(2) 0.003(2)
C16 0.044(3) 0.058(3) 0.041(3) -0.002(2) 0.011(2) -0.001(2)
C17 0.062(3) 0.080(4) 0.055(3) -0.011(3) 0.025(3) -0.002(3)
C18 0.090(4) 0.065(4) 0.077(4) -0.020(3) 0.042(3) 0.006(3)
C19 0.094(4) 0.057(3) 0.082(4) -0.011(3) 0.035(4) 0.005(3)
C20 0.076(4) 0.060(3) 0.089(4) -0.002(3) 0.044(3) -0.005(3)
C21 0.059(3) 0.068(4) 0.081(4) 0.012(3) 0.038(3) 0.010(3)
Cl1 0.0979(12) 0.0789(11) 0.0598(9) -0.0045(8) 0.0296(8) 0.0032(9)
N1 0.059(3) 0.065(3) 0.052(3) 0.000(2) 0.023(2) -0.007(2)
N2 0.060(3) 0.061(3) 0.062(3) 0.003(2) 0.030(2) 0.004(2)
N3 0.052(2) 0.052(2) 0.062(3) 0.005(2) 0.026(2) 0.0040(19)
N4 0.061(3) 0.053(2) 0.065(3) 0.001(2) 0.030(2) 0.005(2)
N5 0.078(3) 0.085(4) 0.104(4) 0.008(3) 0.046(3) 0.007(3)
O1 0.384(13) 0.141(6) 0.117(5) -0.038(5) -0.091(7) 0.003(7)
O2 0.235(8) 0.216(8) 0.115(5) 0.050(5) -0.007(5) -0.103(7)
O3 0.238(10) 0.184(7) 0.150(7) 0.026(5) -0.068(7) -0.048(6)
O4 0.57(3) 0.247(13) 0.59(2) 0.120(15) 0.50(2) 0.171(16)

loop_
_atom_type_symbol
_atom_type_description
_atom_type_scat_dispersion_real
_atom_type_scat_dispersion_imag
_atom_type_scat_source
C C 0.0033 0.0016 'International Tables Vol C Tables 4.2.6.8 and 6.1.1.4'
H H 0.0000 0.0000 'International Tables Vol C Tables 4.2.6.8 and 6.1.1.4'
N N 0.0061 0.0033 'International Tables Vol C Tables 4.2.6.8 and 6.1.1.4'
O O 0.0106 0.0060 'International Tables Vol C Tables 4.2.6.8 and 6.1.1.4'
Cl Cl 0.1484 0.1585 'International Tables Vol C Tables 4.2.6.8 and 6.1.1.4'
Cu Cu 0.3201 1.2651 'International Tables Vol C Tables 4.2.6.8 and 6.1.1.4'

loop_
_geom_angle_atom_site_label_1
_geom_angle_atom_site_label_2
_geom_angle_atom_site_label_3
_geom_angle
C21 Cu1 N4 94.0(2)
C21 Cu1 N2 93.0(2)
N4 Cu1 N2 172.60(17)
C21 Cu1 N1 141.6(2)
N4 Cu1 N1 93.87(17)
N2 Cu1 N1 79.21(17)
C21 Cu1 N3 122.8(2)
N4 Cu1 N3 78.80(17)
N2 Cu1 N3 99.11(16)
N1 Cu1 N3 95.66(15)
N1 C1 C2 121.7(6)
N1 C1 H1 119.2
C2 C1 H1 119.2
C3 C2 C1 119.6(7)
C3 C2 H2 120.2
C1 C2 H2 120.2
C2 C3 C4 120.5(6)
C2 C3 H3 119.8
C4 C3 H3 119.8
C3 C4 C5 118.8(7)
C3 C4 H4 120.6
C5 C4 H4 120.6
N1 C5 C4 120.7(6)
N1 C5 C6 115.3(4)
C4 C5 C6 124.1(6)
N2 C6 C7 121.5(5)
N2 C6 C5 115.8(5)
C7 C6 C5 122.7(5)
C6 C7 C8 118.4(6)
C6 C7 H7 120.8
C8 C7 H7 120.8
C9 C8 C7 119.6(6)
C9 C8 H8 120.2
C7 C8 H8 120.2
C8 C9 C10 119.4(6)
C8 C9 H9 120.3
C10 C9 H9 120.3
N2 C10 C9 121.8(6)
N2 C10 H10 119.1
C9 C10 H10 119.1
N3 C11 C12 122.2(5)
N3 C11 H11 118.9
C12 C11 H11 118.9
C11 C12 C13 119.4(5)
C11 C12 H12 120.3
C13 C12 H12 120.3
C14 C13 C12 119.1(6)
C14 C13 H13 120.5
C12 C13 H13 120.5
C13 C14 C15 118.8(5)
C13 C14 H14 120.6
C15 C14 H14 120.6
N3 C15 C14 122.1(5)
N3 C15 C16 114.8(4)
C14 C15 C16 123.1(5)
N4 C16 C17 120.5(5)
N4 C16 C15 115.1(4)
C17 C16 C15 124.4(5)
C18 C17 C16 120.6(6)
C18 C17 H17 119.7
C16 C17 H17 119.7
C17 C18 C19 118.1(5)
C17 C18 H18 121.0
C19 C18 H18 121.0
C20 C19 C18 119.4(5)
C20 C19 H19 120.3
C18 C19 H19 120.3
N4 C20 C19 121.7(5)
N4 C20 H20 119.1
C19 C20 H20 119.1
N5 C21 Cu1 173.3(5)
O4 Cl1 O1 114.6(12)
O4 Cl1 O2 103.7(7)
O1 Cl1 O2 115.6(6)
O4 Cl1 O3 98.0(11)
O1 Cl1 O3 108.8(5)
O2 Cl1 O3 114.9(5)
C1 N1 C5 118.7(5)
C1 N1 Cu1 128.0(4)
C5 N1 Cu1 113.2(3)
C10 N2 C6 119.2(5)
C10 N2 Cu1 124.3(4)
C6 N2 Cu1 116.5(4)
C11 N3 C15 118.4(4)
C11 N3 Cu1 128.0(4)
C15 N3 Cu1 113.5(3)
C20 N4 C16 119.7(5)
C20 N4 Cu1 122.7(4)
C16 N4 Cu1 117.5(3)

loop_
_geom_bond_atom_site_label_1
_geom_bond_atom_site_label_2
_geom_bond_distance
Cu1 C21 1.959(7)
Cu1 N4 2.003(4)
Cu1 N2 2.011(4)
Cu1 N1 2.103(4)
Cu1 N3 2.132(4)
C1 N1 1.339(7)
C1 C2 1.376(8)
C1 H1 0.9300
C2 C3 1.346(10)
C2 H2 0.9300
C3 C4 1.356(10)
C3 H3 0.9300
C4 C5 1.399(7)
C4 H4 0.9300
C5 N1 1.355(7)
C5 C6 1.460(7)
C6 N2 1.344(6)
C6 C7 1.372(7)
C7 C8 1.383(9)
C7 H7 0.9300
C8 C9 1.346(9)
C8 H8 0.9300
C9 C10 1.376(8)
C9 H9 0.9300
C10 N2 1.319(7)
C10 H10 0.9300
C11 N3 1.331(6)
C11 C12 1.371(7)
C11 H11 0.9300
C12 C13 1.375(8)
C12 H12 0.9300
C13 C14 1.362(8)
C13 H13 0.9300
C14 C15 1.386(7)
C14 H14 0.9300
C15 N3 1.339(6)
C15 C16 1.494(7)
C16 N4 1.344(6)
C16 C17 1.376(7)
C17 C18 1.375(8)
C17 H17 0.9300
C18 C19 1.384(8)
C18 H18 0.9300
C19 C20 1.376(7)
C19 H19 0.9300
C20 N4 1.337(7)
C20 H20 0.9300
C21 N5 1.182(7)
Cl1 O4 1.225(10)
Cl1 O1 1.263(6)
Cl1 O2 1.375(7)
Cl1 O3 1.376(8)
